data_4117202
loop_
_publ_author_name
'Daniel J. Nurco'
'Craig J. Medforth'
'Timothy P. Forsyth'
'Marilyn M. Olmstead'
'Kevin M. Smith'

_publ_contact_author
; 
        Daniel J. Nurco 
        Chemistry Department 
        University of California 
        Davis, CA 
        95616 
        USA 
;
_publ_contact_author_email nurco@chem.ucdavis.edu
_publ_section_title
;
 Conformational Flexibility in Dodecasubstituted Porphyrins
;
_journal_name_full 'Journal of the American Chemical Society'
_journal_page_first 10918
_journal_page_last 10919
_journal_paper_doi 10.1021/ja962164e
_journal_volume 118
_journal_year 1996
_chemical_compound_source synthetic
_chemical_formula_moiety 'C92 H40 N4 F20, 5(C6 H12)'
_chemical_formula_sum 'C122 H102 F28 N4 Ni'
_chemical_formula_weight 2214.86
_chemical_name_common Ni(II)F~28~DPP
_chemical_name_systematic
; 
5,10,15,20-tetrakis-(pentafluorophenyl)-2,3,7,8,12,13,17,18-octakis-(4-
fluorophenyl)-porphinato nickel(II)
;
_space_group_IT_number 137
_symmetry_cell_setting tetragonal
_symmetry_space_group_name_Hall '-P 4ac 2a'
_symmetry_space_group_name_H-M 'P 42/n m c :2'
_atom_sites_solution_hydrogens geom
_atom_sites_solution_primary direct
_atom_sites_solution_secondary difmap
_audit_creation_method SHELXL
_cell_angle_alpha 90.00
_cell_angle_beta 90.00
_cell_angle_gamma 90.00
_cell_formula_units_Z 2
_cell_length_a 24.394(2)
_cell_length_b 24.394(2)
_cell_length_c 8.6590(11)
_cell_measurement_reflns_used 38
_cell_measurement_temperature 130(2)
_cell_measurement_theta_max 54.57
_cell_measurement_theta_min 5.43
_cell_volume 5152.7(9)
_computing_cell_refinement 'Siemens P3'
_computing_data_collection 'Siemens P3'
_computing_data_reduction XDISK
_computing_molecular_graphics XP
_computing_structure_refinement 'Siemens SHELXTL V. 5.03'
_computing_structure_solution 'Siemens SHELXTL V. 5.03'
_diffrn_ambient_temperature 130(2)
_diffrn_measurement_device 'Syntex P2~1~'
_diffrn_measurement_method '\q -2\q scans'
_diffrn_radiation_monochromator graphite
_diffrn_radiation_source 'normal-focus sealed tube'
_diffrn_radiation_type CuK\a
_diffrn_radiation_wavelength 1.54178
_diffrn_reflns_av_R_equivalents 0.0329
_diffrn_reflns_av_sigmaI/netI 0.0393
_diffrn_reflns_limit_h_max 18
_diffrn_reflns_limit_h_min 0
_diffrn_reflns_limit_k_max 26
_diffrn_reflns_limit_k_min 0
_diffrn_reflns_limit_l_max 9
_diffrn_reflns_limit_l_min 0
_diffrn_reflns_number 3950
_diffrn_reflns_theta_max 56.85
_diffrn_reflns_theta_min 2.56
_diffrn_standards_decay_% 1.2
_diffrn_standards_interval_count 198
_diffrn_standards_number 3
_exptl_absorpt_coefficient_mu 1.18
_exptl_absorpt_correction_T_max 0.72
_exptl_absorpt_correction_T_min 0.70
_exptl_absorpt_correction_type XABS2
_exptl_crystal_colour red
_exptl_crystal_density_diffrn 1.43
_exptl_crystal_description block
_exptl_crystal_F_000 2284
_exptl_crystal_size_max 0.36
_exptl_crystal_size_mid 0.34
_exptl_crystal_size_min 0.32
_refine_diff_density_max 0.428
_refine_diff_density_min -0.275
_refine_ls_extinction_method none
_refine_ls_goodness_of_fit_all 0.914
_refine_ls_goodness_of_fit_obs 0.950
_refine_ls_hydrogen_treatment riding
_refine_ls_matrix_type full
_refine_ls_number_parameters 226
_refine_ls_number_reflns 1831
_refine_ls_number_restraints 0
_refine_ls_restrained_S_all 0.914
_refine_ls_restrained_S_obs 0.950
_refine_ls_R_factor_all 0.0688
_refine_ls_R_factor_obs 0.0538
_refine_ls_shift/esd_max -0.767
_refine_ls_shift/esd_mean 0.021
_refine_ls_structure_factor_coef Fsqd
_refine_ls_weighting_details 'w=1/[\s^2^(Fo^2^)+(0.1052P)^2^+6.9767P] where P=(Fo^2^+2Fc^2^)/3'
_refine_ls_weighting_scheme calc
_refine_ls_wR_factor_all 0.1562
_refine_ls_wR_factor_obs 0.1435
_reflns_number_observed 1474
_reflns_number_total 2049
_reflns_observed_criterion >2sigma(I)
_cod_data_source_file ja962164e_3.cif
_cod_data_source_block 40xd
_cod_depositor_comments
;
The following automatic conversions were performed:

'_refine_ls_weighting_scheme' value 'calc
w=1/[\s^2^(Fo^2^)+(0.1052P)^2^+6.9767P] where P=(Fo^2^+2Fc^2^)/3' was
changed to 'calc'. New tag '_refine_ls_weighting_details' was
created. The value of the new tag was set to
'w=1/[\s^2^(Fo^2^)+(0.1052P)^2^+6.9767P] where P=(Fo^2^+2Fc^2^)/3'.

Automatic conversion script
Id: cif_fix_values 3143 2015-03-26 13:38:13Z robertas 
;
_cod_original_cell_volume 5152.7(10)
_cod_original_sg_symbol_H-M 'P 42/n m c'
_cod_database_code 4117202

loop_
_symmetry_equiv_pos_as_xyz
'x, y, z'
'-x+1/2, -y+1/2, z'
'-y+1/2, x, z+1/2'
'y, -x+1/2, z+1/2'
'-x, y+1/2, -z'
'x+1/2, -y, -z'
'y+1/2, x+1/2, -z+1/2'
'-y, -x, -z+1/2'
'-x, -y, -z'
'x-1/2, y-1/2, -z'
'y-1/2, -x, -z-1/2'
'-y, x-1/2, -z-1/2'
'x, -y-1/2, z'
'-x-1/2, y, z'
'-y-1/2, -x-1/2, z-1/2'
'y, x, z-1/2'

loop_
_atom_site_aniso_label
_atom_site_aniso_U_11
_atom_site_aniso_U_22
_atom_site_aniso_U_33
_atom_site_aniso_U_23
_atom_site_aniso_U_13
_atom_site_aniso_U_12
Ni 0.0160(5) 0.0160(5) 0.0175(8) 0.000 0.000 0.000
N 0.020(2) 0.019(2) 0.019(2) -0.001(2) 0.000 0.000
F1 0.0369(12) 0.0408(12) 0.0373(13) 0.0053(10) 0.0071(10) 0.0088(9)
F2 0.0409(13) 0.066(2) 0.045(2) -0.0065(12) 0.0095(11) 0.0239(11)
F3 0.0535(14) 0.0535(14) 0.053(2) -0.0107(13) -0.0107(13) 0.036(2)
F4 0.060(2) 0.067(2) 0.077(2) -0.045(2) -0.0088(15) 0.0343(14)
C1 0.022(2) 0.021(2) 0.014(2) -0.0001(14) -0.0010(14) 0.0018(14)
C2 0.0219(15) 0.0219(15) 0.015(2) -0.0021(14) -0.0021(14) 0.004(2)
C3 0.0235(15) 0.020(2) 0.016(2) -0.0005(13) -0.0008(14) 0.0006(14)
C4 0.022(2) 0.023(2) 0.024(2) -0.0074(15) -0.0058(15) 0.0011(14)
C5 0.035(2) 0.036(2) 0.029(2) -0.005(2) 0.002(2) 0.010(2)
C6 0.044(2) 0.055(3) 0.032(2) -0.013(2) 0.003(2) 0.017(2)
C7 0.035(2) 0.048(3) 0.051(3) -0.031(2) -0.009(2) 0.017(2)
C8 0.042(2) 0.027(2) 0.058(3) -0.008(2) -0.010(2) 0.012(2)
C9 0.033(2) 0.026(2) 0.034(2) -0.004(2) -0.002(2) 0.005(2)
C10 0.0221(14) 0.0221(14) 0.025(3) -0.004(2) -0.004(2) 0.000(2)
C11 0.026(2) 0.030(2) 0.026(2) -0.004(2) -0.004(2) 0.004(2)
C12 0.027(2) 0.039(2) 0.035(2) -0.011(2) 0.001(2) 0.009(2)
C13 0.036(2) 0.036(2) 0.036(3) -0.010(2) -0.010(2) 0.019(2)
C14 0.100(11) 0.141(13) 0.150(20) 0.082(11) 0.016(11) 0.009(8)
C15 0.077(8) 0.406(36) 0.134(17) 0.000 -0.011(8) 0.000
C16 0.086(8) 0.157(16) 0.076(7) -0.014(7) -0.003(5) 0.025(7)
C17 0.095(8) 0.142(11) 0.100(11) -0.039(8) -0.015(7) 0.039(7)
C18 0.107(9) 0.144(11) 0.097(11) 0.000 -0.030(7) 0.000
C19 0.104(11) 0.225(38) 0.107(11) -0.093(19) 0.013(8) -0.047(14)
C20 0.178(19) 0.125(9) 0.102(10) -0.024(7) -0.037(9) 0.030(9)
C21 0.101(33) 0.125(21) 0.061(19) 0.045(15) 0.000 0.000

loop_
_atom_site_label
_atom_site_type_symbol
_atom_site_fract_x
_atom_site_fract_y
_atom_site_fract_z
_atom_site_U_iso_or_equiv
_atom_site_thermal_displace_type
_atom_site_occupancy
_atom_site_calc_flag
_atom_site_refinement_flags
Ni Ni 0.2500 0.7500 0.2500 0.0165(4) Uani 1 d S
N N 0.2500 0.67188(15) 0.2288(4) 0.0193(9) Uani 1 d S
F1 F 0.43040(8) 0.64493(8) 0.0237(2) 0.0383(6) Uani 1 d .
F2 F 0.50743(9) 0.56610(10) 0.0211(3) 0.0507(7) Uani 1 d .
F3 F 0.51000(8) 0.49000(8) 0.2500 0.0535(10) Uani 1 d S
F4 F 0.39389(11) 0.42371(11) -0.1800(3) 0.0679(9) Uani 1 d .
C1 C 0.29478(13) 0.63903(13) 0.2005(4) 0.0189(7) Uani 1 d .
C2 C 0.34743(12) 0.65257(12) 0.2500 0.0195(10) Uani 1 d S
C3 C 0.27802(13) 0.58733(12) 0.1329(4) 0.0196(7) Uani 1 d .
C4 C 0.31243(13) 0.54457(13) 0.0584(3) 0.0230(8) Uani 1 d G
C5 C 0.33403(15) 0.55441(15) -0.0875(3) 0.0330(9) Uani 1 d G
H5A H 0.3297(13) 0.5896(5) -0.1331(18) 0.040 Uiso 1 calc R
C6 C 0.3616(2) 0.5141(2) -0.1673(5) 0.0437(11) Uani 1 d G
H6A H 0.3760(2) 0.5212(2) -0.2672(5) 0.052 Uiso 1 calc R
C7 C 0.3678(2) 0.4641(2) -0.1011(4) 0.0445(11) Uani 1 d G
C8 C 0.3481(2) 0.4524(2) 0.0458(4) 0.0420(11) Uani 1 d G
H8A H 0.3539(14) 0.4175(5) 0.0917(19) 0.050 Uiso 1 calc R
C9 C 0.31986(15) 0.49302(13) 0.1231(4) 0.0313(9) Uani 1 d G
H9A H 0.30521(15) 0.48556(13) 0.2226(4) 0.038 Uiso 1 calc R
C10 C 0.39044(13) 0.60956(13) 0.2500 0.0230(11) Uani 1 d S
C11 C 0.43006(13) 0.60723(14) 0.1366(4) 0.0276(8) Uani 1 d .
C12 C 0.47005(14) 0.5670(2) 0.1344(5) 0.0340(9) Uani 1 d .
C13 C 0.47137(14) 0.52863(14) 0.2500 0.0357(13) Uani 1 d S
C14 C 0.3288(6) 0.2227(6) 0.0973(28) 0.130(10) Uani 0.56(3) d P
C15 C 0.3300(5) 0.2500 -0.0299(24) 0.206(15) Uani 1.13(7) d SP
C16 C 0.3848(4) 0.2295(5) -0.1005(12) 0.106(7) Uani 0.62(2) d P
C17 C 0.4304(5) 0.2197(5) 0.0219(16) 0.112(6) Uani 0.62(2) d P
C18 C 0.4285(5) 0.2500 0.1533(15) 0.116(7) Uani 1.04(4) d SP
C19 C 0.3722(6) 0.2636(13) 0.2196(16) 0.145(15) Uani 0.56(2) d P
C20 C 0.3008(9) 0.7186(5) -0.1751(14) 0.135(9) Uani 0.76(4) d P
C21 C 0.2500 0.7039(13) -0.1877(32) 0.096(17) Uani 0.41(6) d SP

loop_
_atom_type_symbol
_atom_type_description
_atom_type_scat_dispersion_real
_atom_type_scat_dispersion_imag
_atom_type_scat_source
C C 0.0181 0.0091 'International Tables Vol C Tables 4.2.6.8 and 6.1.1.4'
H H 0.0000 0.0000 'International Tables Vol C Tables 4.2.6.8 and 6.1.1.4'
N N 0.0311 0.0180 'International Tables Vol C Tables 4.2.6.8 and 6.1.1.4'
F F 0.0727 0.0534 'International Tables Vol C Tables 4.2.6.8 and 6.1.1.4'
Ni Ni -3.0029 0.5091 'International Tables Vol C Tables 4.2.6.8 and 6.1.1.4'

loop_
_geom_angle_atom_site_label_1
_geom_angle_atom_site_label_2
_geom_angle_atom_site_label_3
_geom_angle
_geom_angle_site_symmetry_1
_geom_angle_site_symmetry_3
N Ni N 90.53(2) . 12_666
N Ni N 169.0(2) . 2_565
N Ni N 90.53(2) 12_666 2_565
N Ni N 90.53(2) . 11_566
N Ni N 169.0(2) 12_666 11_566
N Ni N 90.53(2) 2_565 11_566
C1 N C1 105.0(4) 14_655 .
C1 N Ni 126.6(2) 14_655 .
C1 N Ni 126.6(2) . .
N C1 C2 122.6(3) . .
N C1 C3 110.8(3) . .
C2 C1 C3 126.2(3) . .
C1 C2 C1 122.1(4) . 8_665
C1 C2 C10 118.9(2) . .
C1 C2 C10 118.9(2) 8_665 .
C3 C3 C1 106.4(2) 14_655 .
C3 C3 C4 124.4(2) 14_655 .
C1 C3 C4 128.8(3) . .
C5 C4 C9 118.3(3) . .
C5 C4 C3 119.2(3) . .
C9 C4 C3 122.3(3) . .
C6 C5 C4 121.2(3) . .
C5 C6 C7 119.0(4) . .
F4 C7 C8 118.2(4) . .
F4 C7 C6 119.5(3) . .
C8 C7 C6 122.2(3) . .
C7 C8 C9 118.0(3) . .
C8 C9 C4 121.3(4) . .
C11 C10 C11 116.7(4) . 8_665
C11 C10 C2 121.6(2) . .
C11 C10 C2 121.6(2) 8_665 .
F1 C11 C10 119.6(3) . .
F1 C11 C12 118.2(3) . .
C10 C11 C12 122.2(4) . .
F2 C12 C13 120.5(3) . .
F2 C12 C11 120.1(3) . .
C13 C12 C11 119.4(4) . .
F3 C13 C12 120.0(2) . 8_665
F3 C13 C12 120.0(2) . ..
C12 C13 C12 120.1(5) 8_665 .
C15 C14 C14 58.9(8) . 13_565
C15 C14 C19 117.6(14) . 13_565
C14 C14 C19 77.4(12) 13_565 13_565
C15 C14 C19 101.8(13) . .
C14 C14 C19 56.3(10) 13_565 .
C19 C14 C19 21.1(21) 13_565 .
C14 C15 C14 62.2(17) 13_565 .
C14 C15 C16 121.5(13) 13_565 .
C14 C15 C16 100.9(11) . .
C14 C15 C16 100.9(11) 13_565 13_565
C14 C15 C16 121.5(13) . 13_565
C16 C15 C16 37.5(10) . 13_565
C16 C16 C15 71.2(5) 13_565 .
C16 C16 C17 98.9(7) 13_565 .
C15 C16 C17 113.4(10) . .
C16 C16 C17 51.1(5) 13_565 13_565
C15 C16 C17 94.1(8) . 13_565
C17 C16 C17 47.8(9) . 13_565
C18 C17 C17 57.0(6) . 13_565
C18 C17 C16 117.5(10) . .
C17 C17 C16 81.1(7) 13_565 .
C18 C17 C16 95.1(8) . 13_565
C17 C17 C16 51.1(5) 13_565 13_565
C16 C17 C16 30.0(8) . 13_565
C17 C18 C17 66.0(13) . 13_565
C17 C18 C19 103.2(12) . 13_565
C17 C18 C19 117.7(11) 13_565 13_565
C17 C18 C19 117.7(11) . .
C17 C18 C19 103.2(12) 13_565 .
C19 C18 C19 25.1(23) 13_565 .
C19 C19 C18 77.4(12) 13_565 .
C19 C19 C14 102.6(12) 13_565 13_565
C18 C19 C14 114.1(12) . 13_565
C19 C19 C14 56.3(10) 13_565 .
C18 C19 C14 100.8(13) . .
C14 C19 C14 46.2(10) 13_565 .
C21 C20 C20 61.6(14) . 8_664
C21 C20 C21 90.1(22) . 12_665
C20 C20 C21 53.4(9) 8_664 12_665
C21 C20 C20 106.1(15) . 13_575
C20 C20 C20 108.9(11) 8_664 13_575
C21 C20 C20 57.3(9) 12_665 13_575
C20 C21 C20 146.3(32) 14_655 .
C20 C21 C20 64.9(10) 14_655 11_565
C20 C21 C20 127.6(19) . 11_565
C20 C21 C20 127.6(19) 14_655 8_664
C20 C21 C20 64.9(11) . 8_664
C20 C21 C20 65.3(17) 11_565 8_664
C20 C21 C21 47.6(14) 14_655 11_565
C20 C21 C21 116.4(13) . 11_565
C20 C21 C21 42.3(12) 11_565 11_565
C20 C21 C21 83.8(17) 8_664 11_565
C20 C21 C21 116.4(13) 14_655 12_665
C20 C21 C21 47.6(14) . 12_665
C20 C21 C21 83.8(17) 11_565 12_665
C20 C21 C21 42.3(11) 8_664 12_665
C21 C21 C21 71.6(18) 11_565 12_665

loop_
_geom_bond_atom_site_label_1
_geom_bond_atom_site_label_2
_geom_bond_distance
_geom_bond_site_symmetry_2
Ni N 1.914(4) .
Ni N 1.914(4) 12_666
Ni N 1.914(4) 2_565
Ni N 1.914(4) 11_566
N C1 1.377(4) 14_655
N C1 1.377(4) .
F1 C11 1.342(4) .
F2 C12 1.340(4) .
F3 C13 1.333(6) .
F4 C7 1.358(4) .
C1 C2 1.394(4) .
C1 C3 1.449(4) .
C2 C1 1.394(4) 8_665
C2 C10 1.484(6) .
C3 C3 1.367(6) 14_655
C3 C4 1.486(4) .
C4 C5 1.39 .
C4 C9 1.389(5) .
C5 C6 1.377(5) .
C6 C7 1.355(6) .
C7 C8 1.39 .
C8 C9 1.380(5) .
C10 C11 1.379(4) .
C10 C11 1.379(4) 8_665
C11 C12 1.384(5) .
C12 C13 1.371(5) .
C13 C12 1.371(5) 8_665
C14 C15 1.29(2) .
C14 C14 1.33(3) 13_565
C14 C19 1.53(3) 13_565
C14 C19 1.80(3) .
C15 C14 1.29(2) 13_565
C15 C16 1.55(2) .
C15 C16 1.55(2) 13_565
C16 C16 1.00(2) 13_565
C16 C17 1.554(15) .
C16 C17 1.97(2) 13_565
C17 C18 1.358(14) .
C17 C17 1.48(3) 13_565
C17 C16 1.97(2) 13_565
C18 C17 1.358(14) 13_565
C18 C19 1.52(2) 13_565
C18 C19 1.52(2) .
C19 C19 0.66(6) 13_565
C19 C14 1.53(3) 13_565
C20 C21 1.29(2) .
C20 C20 1.46(3) 8_664
C20 C21 1.42(2) 12_665
C20 C20 1.53(2) 13_575
C21 C20 1.29(2) 14_655
C21 C20 1.42(2) 11_565
C21 C20 1.42(2) 8_664
C21 C21 1.92(4) 11_565
C21 C21 1.92(4) 12_665
